data_9007160
loop_
_publ_author_name
'Camara, F.'
'Iezzi, G.'
'Oberti, R.'

_publ_section_title
;
 HT-XRD study of synthetic ferrian magnesian spodumene: the effect of
 site dimension on the P2_1/c - C2/c phase transition
 Sample: T = 200 C
;
_journal_name_full 'Physics and Chemistry of Minerals'
_journal_page_first 20
_journal_page_last 30
_journal_paper_doi 10.1007/s00269-002-0287-x
_journal_volume 30
_journal_year 2003
_chemical_formula_structural (Li.85Mg.09Fe.06)(Fe.85Mg.15)Si2O6
_chemical_formula_sum 'Fe0.91 Li0.85 Mg0.24 O6 Si2'
_space_group_IT_number 15
_symmetry_space_group_name_Hall '-C 2yc'
_symmetry_space_group_name_H-M 'C 1 2/c 1'
_cell_angle_alpha 90
_cell_angle_beta 110.27
_cell_angle_gamma 90
_cell_length_a 9.707
_cell_length_b 8.693
_cell_length_c 5.298
_cell_formula_units_Z 4
_cell_volume 419.375
_database_code_amcsd 0008745
_diffrn_ambient_temperature 473.15
_exptl_crystal_density_diffrn 3.401
_cod_original_formula_sum 'Li.85 Mg.24 Fe.91 Si2 O6'
_cod_database_code 9007160
_amcsd_formula_title (Li.85Mg.09Fe.06)(Fe.85Mg.15)Si2O6

loop_
_space_group_symop_operation_xyz
x,y,z
1/2+x,1/2+y,z
x,-y,1/2+z
1/2+x,1/2-y,1/2+z
-x,y,1/2-z
1/2-x,1/2+y,1/2-z
-x,-y,-z
1/2-x,1/2-y,-z

loop_
_atom_site_label
_atom_site_fract_x
_atom_site_fract_y
_atom_site_fract_z
_atom_site_occupancy
_atom_site_U_iso_or_equiv
LiM2 0.00000 0.26730 0.25000 0.85000 0.02100
MgM2 0.00000 0.26730 0.25000 0.09000 0.02100
FeM2 0.00000 0.26730 0.25000 0.06000 0.02100
FeM1 0.00000 0.89840 0.25000 0.85000 0.00800
MgM1 0.00000 0.89840 0.25000 0.15000 0.00800
SiA 0.29580 0.08970 0.26670 1.00000 0.00600
O1A 0.11690 0.08600 0.14990 1.00000 0.00900
O2A 0.36810 0.25630 0.32950 1.00000 0.01400
O3A 0.35500 -0.00160 0.05630 1.00000 0.01500

loop_
_cod_related_entry_id
_cod_related_entry_database
_cod_related_entry_code
1 AMCSD 0008745
